data_1508269
loop_
_publ_author_name
'He, Susan'
'Buelt, Ashley A.'
'Hanley, Jessica M.'
'Morgan, Brad P.'
'Tennyson, Andrew G.'
'Smith, Rhett C.'

_publ_section_title
;
 Sterically Encumbered Bipyridyl-Derivatized Conjugated Polymers and
 Metallopolymers Incorporating Phenylenevinylene, Phenyleneethynylene, and
 Fluorenylene Segments
;
_journal_issue 16
_journal_name_full Macromolecules
_journal_page_first 6344
_journal_paper_doi 10.1021/ma2025144
_journal_volume 45
_journal_year 2012
_chemical_formula_moiety 'C62 H58 Br2 Cl2 N2 Pd'
_chemical_formula_sum 'C62 H58 Br2 Cl2 N2 Pd'
_chemical_formula_weight 1168.22
_chemical_name_systematic
; 
 ? 
;
_space_group_IT_number 15
_symmetry_cell_setting monoclinic
_symmetry_space_group_name_Hall '-C 2yc'
_symmetry_space_group_name_H-M 'C 1 2/c 1'
_atom_sites_solution_hydrogens geom
_atom_sites_solution_primary direct
_atom_sites_solution_secondary difmap
_audit_creation_method SHELXL-97
_cell_angle_alpha 90.00
_cell_angle_beta 113.00(3)
_cell_angle_gamma 90.00
_cell_formula_units_Z 8
_cell_length_a 48.072(10)
_cell_length_b 8.9440(18)
_cell_length_c 32.086(6)
_cell_measurement_reflns_used 12816
_cell_measurement_temperature 153(2)
_cell_measurement_theta_max 26.4088
_cell_measurement_theta_min 2.7923
_cell_volume 12699(5)
_computing_cell_refinement 'CrystalClear (Rigaku/MSC,2001)'
_computing_data_collection 'CrystalClear (Rigaku/MSC,2001)'
_computing_data_reduction 'CrystalClear (Rigaku/MSC,2001)'
_computing_molecular_graphics 'SHELXTL 6.10 (Bruker AXS,2000)'
_computing_publication_material 'SHELXTL 6.10 (Bruker AXS,2000)'
_computing_structure_refinement 'SHELXTL 6.10 (Bruker AXS,2000)'
_computing_structure_solution 'SHELXTL 6.10 (Bruker AXS,2000)'
_diffrn_ambient_temperature 153(2)
_diffrn_detector_area_resol_mean 14.6306
_diffrn_measured_fraction_theta_full 0.983
_diffrn_measured_fraction_theta_max 0.983
_diffrn_measurement_details
;
scan:
    Number of images: 260
               Slice: -40.0000 - 90.0000
         Image width: 0.5000
            Exp time: 20.0000
       Rotation axis: Omega
               Omega: 0.0000
                 Chi: 45.0000
                 Phi: 0.0000
                 XTD: 37.7967
              2theta: 8.7046
scan:
    Number of images: 260
               Slice: -40.0000 - 90.0000
         Image width: 0.5000
            Exp time: 20.0000
       Rotation axis: Omega
               Omega: 0.0000
                 Chi: 45.0000
                 Phi: 90.0000
                 XTD: 37.7967
              2theta: 8.7046

;
_diffrn_measurement_device
;
Mercury CCD (2x2 bin mode)
;
_diffrn_measurement_device_details
;
AFC8: Eulerian 3 circle
;
_diffrn_measurement_method omega
_diffrn_radiation_detector CCD
_diffrn_radiation_monochromator 'Graphite Monochromator'
_diffrn_radiation_source 'Sealed Tube'
_diffrn_radiation_type MoK\a
_diffrn_radiation_wavelength 0.71073
_diffrn_reflns_av_R_equivalents 0.0000
_diffrn_reflns_av_sigmaI/netI 0.0578
_diffrn_reflns_limit_h_max 52
_diffrn_reflns_limit_h_min -57
_diffrn_reflns_limit_k_max 10
_diffrn_reflns_limit_k_min 0
_diffrn_reflns_limit_l_max 38
_diffrn_reflns_limit_l_min 0
_diffrn_reflns_number 11132
_diffrn_reflns_reduction_process 'Lp corrections applied'
_diffrn_reflns_theta_full 25.10
_diffrn_reflns_theta_max 25.10
_diffrn_reflns_theta_min 2.76
_diffrn_standards_decay_% 0
_diffrn_standards_interval_count 0
_diffrn_standards_interval_time 0
_diffrn_standards_number 0
_exptl_absorpt_coefficient_mu 1.670
_exptl_absorpt_correction_T_max 0.9065
_exptl_absorpt_correction_T_min 0.5337
_exptl_absorpt_correction_type multi-scan
_exptl_absorpt_process_details 'REQAB, Rigaku/MSC, The Woodlands, TX, USA, 1999.'
_exptl_crystal_colour yellow
_exptl_crystal_density_diffrn 1.222
_exptl_crystal_density_method 'not measured'
_exptl_crystal_description plate
_exptl_crystal_F_000 4752
_exptl_crystal_size_max 0.43
_exptl_crystal_size_mid 0.24
_exptl_crystal_size_min 0.06
_platon_squeeze_details
;
;
_refine_diff_density_max 1.854
_refine_diff_density_min -1.167
_refine_diff_density_rms 0.107
_refine_ls_extinction_method none
_refine_ls_goodness_of_fit_ref 1.062
_refine_ls_hydrogen_treatment constr
_refine_ls_matrix_type full
_refine_ls_number_parameters 634
_refine_ls_number_reflns 11132
_refine_ls_number_restraints 0
_refine_ls_restrained_S_all 1.062
_refine_ls_R_factor_all 0.0959
_refine_ls_R_factor_gt 0.0706
_refine_ls_shift/su_max 0.048
_refine_ls_shift/su_mean 0.001
_refine_ls_structure_factor_coef Fsqd
_refine_ls_weighting_details 'calc w=1/[\s^2^(Fo^2^)+(0.1216P)^2^+0.0000P] where P=(Fo^2^+2Fc^2^)/3'
_refine_ls_weighting_scheme calc
_refine_ls_wR_factor_gt 0.1937
_refine_ls_wR_factor_ref 0.2138
_reflns_number_gt 7752
_reflns_number_total 11132
_reflns_threshold_expression >2sigma(I)
_cod_data_source_file ma2025144_si_001.cif
_cod_data_source_block sh-pd-bipy
_cod_original_cell_volume 12699(4)
_cod_original_sg_symbol_H-M 'C 2/c'
_cod_database_code 1508269

loop_
_symmetry_equiv_pos_as_xyz
'x, y, z'
'-x, y, -z+1/2'
'x+1/2, y+1/2, z'
'-x+1/2, y+1/2, -z+1/2'
'-x, -y, -z'
'x, -y, z-1/2'
'-x+1/2, -y+1/2, -z'
'x+1/2, -y+1/2, z-1/2'

loop_
_atom_site_label
_atom_site_type_symbol
_atom_site_fract_x
_atom_site_fract_y
_atom_site_fract_z
_atom_site_U_iso_or_equiv
_atom_site_adp_type
_atom_site_occupancy
_atom_site_symmetry_multiplicity
_atom_site_calc_flag
_atom_site_refinement_flags
Pd1 Pd 0.226840(10) 0.91203(4) 0.361256(15) 0.04750(17) Uani 1 1 d .
Br1 Br 0.47197(2) 1.04027(10) 0.58829(3) 0.0870(3) Uani 1 1 d .
Br2 Br -0.016466(16) 1.00845(8) 0.11257(2) 0.0634(2) Uani 1 1 d .
Cl1 Cl 0.26263(4) 1.09069(15) 0.39138(8) 0.0824(6) Uani 1 1 d .
Cl2 Cl 0.19126(4) 1.09095(15) 0.32883(7) 0.0780(6) Uani 1 1 d .
N1 N 0.25544(10) 0.7392(4) 0.38954(14) 0.0402(10) Uani 1 1 d .
N2 N 0.19762(10) 0.7400(4) 0.33621(14) 0.0390(9) Uani 1 1 d .
C1 C 0.24195(12) 0.6016(5) 0.37926(17) 0.0392(11) Uani 1 1 d .
C2 C 0.25899(15) 0.4757(6) 0.3985(2) 0.0553(15) Uani 1 1 d .
H2 H 0.2501 0.3793 0.3911 0.066 Uiso 1 1 calc R
C3 C 0.28844(14) 0.4888(6) 0.4280(2) 0.0533(15) Uani 1 1 d .
H3 H 0.2996 0.4016 0.4416 0.064 Uiso 1 1 calc R
C4 C 0.30245(13) 0.6292(6) 0.43866(19) 0.0444(12) Uani 1 1 d .
C5 C 0.28436(12) 0.7502(6) 0.41740(18) 0.0432(12) Uani 1 1 d .
H5 H 0.2932 0.8470 0.4231 0.052 Uiso 1 1 calc R
C6 C 0.33382(13) 0.6495(6) 0.46954(18) 0.0484(13) Uani 1 1 d .
H6 H 0.3427 0.5767 0.4925 0.058 Uiso 1 1 calc R
C7 C 0.35047(13) 0.7623(5) 0.46742(18) 0.0446(12) Uani 1 1 d .
H7 H 0.3409 0.8236 0.4416 0.053 Uiso 1 1 calc R
C8 C 0.38077(12) 0.8140(5) 0.49656(17) 0.0408(11) Uani 1 1 d .
C9 C 0.39222(13) 0.9393(5) 0.48083(17) 0.0417(12) Uani 1 1 d .
C10 C 0.41902(14) 1.0028(6) 0.5080(2) 0.0499(14) Uani 1 1 d .
H10 H 0.4263 1.0875 0.4975 0.060 Uiso 1 1 calc R
C11 C 0.43578(13) 0.9464(6) 0.5507(2) 0.0502(13) Uani 1 1 d .
C12 C 0.42592(14) 0.8209(6) 0.5664(2) 0.0528(14) Uani 1 1 d .
H12 H 0.4377 0.7809 0.5954 0.063 Uiso 1 1 calc R
C13 C 0.39837(13) 0.7530(6) 0.53905(18) 0.0450(12) Uani 1 1 d .
C14 C 0.39026(13) 0.6191(6) 0.55980(17) 0.0444(12) Uani 1 1 d .
C15 C 0.37589(16) 0.6369(7) 0.5902(2) 0.0581(16) Uani 1 1 d .
C16 C 0.36965(18) 0.5101(7) 0.6101(2) 0.0659(18) Uani 1 1 d .
H16 H 0.3596 0.5214 0.6301 0.079 Uiso 1 1 calc R
C17 C 0.37757(18) 0.3681(7) 0.6016(2) 0.0663(18) Uani 1 1 d .
C18 C 0.39145(15) 0.3540(6) 0.5712(2) 0.0579(15) Uani 1 1 d .
H18 H 0.3968 0.2571 0.5647 0.069 Uiso 1 1 calc R
C19 C 0.39772(14) 0.4765(6) 0.54991(18) 0.0470(13) Uani 1 1 d .
C20 C 0.3670(2) 0.7907(7) 0.6008(3) 0.080(2) Uani 1 1 d .
H20A H 0.3518 0.7803 0.6139 0.120 Uiso 1 1 calc R
H20B H 0.3586 0.8495 0.5728 0.120 Uiso 1 1 calc R
H20C H 0.3849 0.8415 0.6224 0.120 Uiso 1 1 calc R
C21 C 0.3710(2) 0.2351(8) 0.6240(3) 0.092(3) Uani 1 1 d .
H21A H 0.3880 0.2169 0.6528 0.139 Uiso 1 1 calc R
H21B H 0.3681 0.1476 0.6043 0.139 Uiso 1 1 calc R
H21C H 0.3526 0.2530 0.6295 0.139 Uiso 1 1 calc R
C22 C 0.41158(16) 0.4571(7) 0.5161(2) 0.0593(16) Uani 1 1 d .
H22A H 0.4149 0.3504 0.5127 0.089 Uiso 1 1 calc R
H22B H 0.4310 0.5099 0.5265 0.089 Uiso 1 1 calc R
H22C H 0.3980 0.4981 0.4869 0.089 Uiso 1 1 calc R
C23 C 0.37552(13) 1.0032(5) 0.43513(19) 0.0455(13) Uani 1 1 d .
C24 C 0.35194(14) 1.1052(6) 0.42807(19) 0.0468(13) Uani 1 1 d .
C25 C 0.33617(15) 1.1618(6) 0.38506(18) 0.0531(14) Uani 1 1 d .
H25 H 0.3199 1.2294 0.3801 0.064 Uiso 1 1 calc R
C26 C 0.34368(18) 1.1216(7) 0.3492(2) 0.0655(18) Uani 1 1 d .
C27 C 0.36709(18) 1.0251(7) 0.3562(2) 0.0614(17) Uani 1 1 d .
H27 H 0.3724 0.9992 0.3316 0.074 Uiso 1 1 calc R
C28 C 0.38339(16) 0.9634(6) 0.3988(2) 0.0548(15) Uani 1 1 d .
C29 C 0.34304(15) 1.1522(6) 0.46647(19) 0.0527(14) Uani 1 1 d .
H29A H 0.3498 1.2550 0.4755 0.079 Uiso 1 1 calc R
H29B H 0.3525 1.0851 0.4923 0.079 Uiso 1 1 calc R
H29C H 0.3210 1.1470 0.4565 0.079 Uiso 1 1 calc R
C30 C 0.3261(2) 1.1857(10) 0.3017(2) 0.094(3) Uani 1 1 d .
H30A H 0.3359 1.2779 0.2979 0.141 Uiso 1 1 calc R
H30B H 0.3053 1.2077 0.2981 0.141 Uiso 1 1 calc R
H30C H 0.3259 1.1126 0.2789 0.141 Uiso 1 1 calc R
C31 C 0.40922(18) 0.8565(8) 0.4066(2) 0.0672(18) Uani 1 1 d .
H31A H 0.4058 0.8017 0.3786 0.101 Uiso 1 1 calc R
H31B H 0.4105 0.7857 0.4306 0.101 Uiso 1 1 calc R
H31C H 0.4282 0.9128 0.4158 0.101 Uiso 1 1 calc R
C32 C 0.21023(12) 0.6032(5) 0.34959(17) 0.0392(11) Uani 1 1 d .
C33 C 0.19251(14) 0.4758(6) 0.3369(2) 0.0519(14) Uani 1 1 d .
H33 H 0.2012 0.3804 0.3471 0.062 Uiso 1 1 calc R
C34 C 0.16189(14) 0.4878(6) 0.3093(2) 0.0523(14) Uani 1 1 d .
H34 H 0.1496 0.4009 0.3008 0.063 Uiso 1 1 calc R
C35 C 0.14940(13) 0.6287(5) 0.29399(17) 0.0411(11) Uani 1 1 d .
C36 C 0.16893(12) 0.7531(5) 0.30902(17) 0.0419(12) Uani 1 1 d .
H36 H 0.1611 0.8500 0.2991 0.050 Uiso 1 1 calc R
C37 C 0.11766(12) 0.6479(5) 0.26402(18) 0.0429(12) Uani 1 1 d .
H37 H 0.1035 0.5750 0.2648 0.051 Uiso 1 1 calc R
C38 C 0.10769(13) 0.7630(5) 0.23563(17) 0.0440(12) Uani 1 1 d .
H38 H 0.1234 0.8262 0.2349 0.053 Uiso 1 1 calc R
C39 C 0.07756(12) 0.8111(6) 0.20551(16) 0.0420(12) Uani 1 1 d .
C40 C 0.05040(12) 0.7456(5) 0.20422(17) 0.0411(11) Uani 1 1 d .
C41 C 0.02274(13) 0.8050(6) 0.17618(18) 0.0480(13) Uani 1 1 d .
H41 H 0.0046 0.7609 0.1754 0.058 Uiso 1 1 calc R
C42 C 0.02152(13) 0.9271(6) 0.14959(18) 0.0459(12) Uani 1 1 d .
C43 C 0.04765(14) 0.9907(6) 0.14940(17) 0.0438(12) Uani 1 1 d .
H43 H 0.0464 1.0741 0.1304 0.053 Uiso 1 1 calc R
C44 C 0.07569(13) 0.9333(5) 0.17688(17) 0.0391(11) Uani 1 1 d .
C45 C 0.10307(13) 1.0039(5) 0.17489(18) 0.0422(12) Uani 1 1 d .
C46 C 0.12058(14) 1.1055(6) 0.20847(18) 0.0467(13) Uani 1 1 d .
C47 C 0.14597(15) 1.1676(6) 0.2055(2) 0.0566(15) Uani 1 1 d .
H47 H 0.1578 1.2353 0.2284 0.068 Uiso 1 1 calc R
C48 C 0.15512(16) 1.1350(7) 0.1701(2) 0.0636(17) Uani 1 1 d .
C49 C 0.13747(18) 1.0354(7) 0.1376(2) 0.0650(18) Uani 1 1 d .
H49 H 0.1434 1.0111 0.1134 0.078 Uiso 1 1 calc R
C50 C 0.11128(16) 0.9681(6) 0.1381(2) 0.0546(15) Uani 1 1 d .
C51 C 0.11200(14) 1.1484(6) 0.24688(19) 0.0520(14) Uani 1 1 d .
H51A H 0.1294 1.1344 0.2756 0.078 Uiso 1 1 calc R
H51B H 0.0952 1.0854 0.2465 0.078 Uiso 1 1 calc R
H51C H 0.1058 1.2535 0.2437 0.078 Uiso 1 1 calc R
C52 C 0.1830(2) 1.2015(9) 0.1679(3) 0.090(2) Uani 1 1 d .
H52A H 0.1936 1.1255 0.1576 0.135 Uiso 1 1 calc R
H52B H 0.1962 1.2372 0.1980 0.135 Uiso 1 1 calc R
H52C H 0.1774 1.2855 0.1466 0.135 Uiso 1 1 calc R
C53 C 0.09259(18) 0.8628(7) 0.1015(2) 0.0670(18) Uani 1 1 d .
H53A H 0.0750 0.9161 0.0800 0.100 Uiso 1 1 calc R
H53B H 0.0857 0.7797 0.1150 0.100 Uiso 1 1 calc R
H53C H 0.1048 0.8237 0.0856 0.100 Uiso 1 1 calc R
C54 C 0.04940(12) 0.6125(6) 0.23226(18) 0.0421(12) Uani 1 1 d .
C55 C 0.04829(14) 0.6355(7) 0.2746(2) 0.0539(14) Uani 1 1 d .
C56 C 0.04564(16) 0.5144(7) 0.2991(2) 0.0638(17) Uani 1 1 d .
H56 H 0.0452 0.5302 0.3281 0.077 Uiso 1 1 calc R
C57 C 0.04358(15) 0.3684(7) 0.2825(3) 0.0678(19) Uani 1 1 d .
C58 C 0.04421(14) 0.3491(7) 0.2394(2) 0.0594(15) Uani 1 1 d .
H58 H 0.0424 0.2513 0.2271 0.071 Uiso 1 1 calc R
C59 C 0.04743(14) 0.4680(6) 0.2149(2) 0.0524(14) Uani 1 1 d .
C60 C 0.05126(18) 0.7909(7) 0.2936(2) 0.0672(18) Uani 1 1 d .
H60A H 0.0511 0.7868 0.3241 0.101 Uiso 1 1 calc R
H60B H 0.0343 0.8522 0.2740 0.101 Uiso 1 1 calc R
H60C H 0.0703 0.8351 0.2953 0.101 Uiso 1 1 calc R
C61 C 0.0394(2) 0.2368(8) 0.3086(3) 0.087(2) Uani 1 1 d .
H61A H 0.0560 0.2340 0.3386 0.131 Uiso 1 1 calc R
H61B H 0.0395 0.1443 0.2923 0.131 Uiso 1 1 calc R
H61C H 0.0201 0.2461 0.3121 0.131 Uiso 1 1 calc R
C62 C 0.04976(17) 0.4421(7) 0.1700(2) 0.0610(16) Uani 1 1 d .
H62A H 0.0459 0.3364 0.1616 0.092 Uiso 1 1 calc R
H62B H 0.0701 0.4689 0.1723 0.092 Uiso 1 1 calc R
H62C H 0.0348 0.5041 0.1468 0.092 Uiso 1 1 calc R

loop_
_atom_site_aniso_label
_atom_site_aniso_U_11
_atom_site_aniso_U_22
_atom_site_aniso_U_33
_atom_site_aniso_U_23
_atom_site_aniso_U_13
_atom_site_aniso_U_12
Pd1 0.0351(3) 0.0256(2) 0.0711(3) 0.00250(17) 0.0092(2) 0.00003(16)
Br1 0.0591(5) 0.1066(6) 0.0785(5) -0.0111(4) 0.0087(4) -0.0347(4)
Br2 0.0476(4) 0.0669(4) 0.0659(4) 0.0067(3) 0.0117(3) 0.0186(3)
Cl1 0.0437(10) 0.0267(7) 0.1406(16) 0.0027(8) -0.0033(10) -0.0032(6)
Cl2 0.0457(10) 0.0278(7) 0.1270(15) 0.0035(7) -0.0026(10) 0.0033(6)
N1 0.040(3) 0.027(2) 0.052(2) 0.0013(17) 0.016(2) -0.0018(18)
N2 0.037(3) 0.0232(19) 0.054(2) 0.0025(17) 0.015(2) 0.0006(17)
C1 0.027(3) 0.031(2) 0.052(3) 0.003(2) 0.006(2) -0.005(2)
C2 0.046(4) 0.025(3) 0.088(4) 0.012(3) 0.019(3) 0.001(2)
C3 0.038(4) 0.035(3) 0.068(4) 0.016(2) 0.001(3) 0.008(2)
C4 0.036(3) 0.036(3) 0.060(3) 0.001(2) 0.017(3) -0.001(2)
C5 0.030(3) 0.033(2) 0.061(3) 0.001(2) 0.012(3) -0.003(2)
C6 0.043(3) 0.039(3) 0.055(3) 0.003(2) 0.010(3) 0.001(3)
C7 0.047(3) 0.037(3) 0.052(3) 0.002(2) 0.021(3) -0.002(2)
C8 0.035(3) 0.036(2) 0.053(3) -0.005(2) 0.020(3) 0.001(2)
C9 0.036(3) 0.038(3) 0.049(3) -0.008(2) 0.015(3) -0.007(2)
C10 0.048(4) 0.040(3) 0.062(3) -0.005(2) 0.022(3) -0.004(3)
C11 0.028(3) 0.056(3) 0.058(3) -0.003(3) 0.008(3) -0.003(3)
C12 0.045(4) 0.053(3) 0.060(3) 0.001(3) 0.019(3) 0.003(3)
C13 0.036(3) 0.043(3) 0.054(3) -0.006(2) 0.016(3) 0.002(2)
C14 0.037(3) 0.043(3) 0.045(3) 0.002(2) 0.006(2) 0.001(2)
C15 0.071(5) 0.051(3) 0.056(3) -0.001(3) 0.029(3) 0.002(3)
C16 0.081(5) 0.064(4) 0.057(4) 0.002(3) 0.032(4) -0.009(4)
C17 0.081(5) 0.046(3) 0.069(4) 0.005(3) 0.026(4) -0.007(3)
C18 0.057(4) 0.042(3) 0.061(3) 0.002(3) 0.008(3) 0.001(3)
C19 0.042(3) 0.049(3) 0.043(3) -0.005(2) 0.008(3) 0.003(3)
C20 0.111(7) 0.055(4) 0.092(5) -0.003(3) 0.059(5) 0.011(4)
C21 0.130(8) 0.062(4) 0.083(5) 0.012(4) 0.040(5) -0.018(5)
C22 0.060(4) 0.051(3) 0.067(4) -0.003(3) 0.025(3) 0.003(3)
C23 0.046(4) 0.033(3) 0.059(3) 0.001(2) 0.021(3) -0.009(2)
C24 0.044(3) 0.038(3) 0.057(3) 0.007(2) 0.018(3) 0.000(2)
C25 0.060(4) 0.044(3) 0.051(3) 0.004(2) 0.017(3) 0.002(3)
C26 0.077(5) 0.061(4) 0.061(4) 0.008(3) 0.029(4) -0.009(4)
C27 0.081(5) 0.060(4) 0.050(3) -0.001(3) 0.033(4) -0.010(4)
C28 0.065(4) 0.046(3) 0.062(4) -0.009(3) 0.035(3) -0.009(3)
C29 0.051(4) 0.046(3) 0.054(3) 0.002(2) 0.014(3) 0.010(3)
C30 0.124(8) 0.094(6) 0.066(4) 0.016(4) 0.040(5) 0.010(5)
C31 0.078(5) 0.069(4) 0.064(4) -0.002(3) 0.038(4) 0.003(4)
C32 0.033(3) 0.032(2) 0.046(3) 0.000(2) 0.007(2) -0.003(2)
C33 0.049(4) 0.028(3) 0.068(3) 0.006(2) 0.011(3) -0.007(2)
C34 0.040(4) 0.037(3) 0.067(4) 0.000(2) 0.006(3) -0.012(2)
C35 0.038(3) 0.034(2) 0.048(3) 0.000(2) 0.013(2) 0.001(2)
C36 0.036(3) 0.034(2) 0.053(3) 0.005(2) 0.014(3) -0.003(2)
C37 0.035(3) 0.031(2) 0.061(3) 0.006(2) 0.016(3) -0.003(2)
C38 0.040(3) 0.035(3) 0.059(3) 0.006(2) 0.021(3) -0.003(2)
C39 0.038(3) 0.042(3) 0.042(3) 0.002(2) 0.010(2) 0.007(2)
C40 0.035(3) 0.039(3) 0.052(3) -0.002(2) 0.020(2) 0.000(2)
C41 0.036(3) 0.043(3) 0.057(3) -0.001(2) 0.009(3) 0.001(2)
C42 0.028(3) 0.054(3) 0.047(3) -0.006(2) 0.006(2) 0.006(2)
C43 0.050(4) 0.039(3) 0.039(3) 0.000(2) 0.013(3) 0.003(2)
C44 0.039(3) 0.031(2) 0.045(3) 0.007(2) 0.013(2) 0.007(2)
C45 0.041(3) 0.035(3) 0.050(3) 0.004(2) 0.018(3) 0.002(2)
C46 0.048(4) 0.039(3) 0.051(3) 0.011(2) 0.017(3) 0.001(3)
C47 0.058(4) 0.048(3) 0.066(4) 0.005(3) 0.025(3) -0.007(3)
C48 0.062(5) 0.059(4) 0.085(5) 0.009(3) 0.044(4) -0.002(3)
C49 0.073(5) 0.067(4) 0.069(4) 0.022(3) 0.044(4) 0.014(4)
C50 0.062(4) 0.044(3) 0.064(4) 0.010(3) 0.031(3) 0.012(3)
C51 0.048(4) 0.047(3) 0.059(3) -0.010(2) 0.019(3) -0.004(3)
C52 0.078(6) 0.094(6) 0.125(7) -0.003(5) 0.069(6) -0.011(5)
C53 0.083(5) 0.066(4) 0.058(4) -0.004(3) 0.035(4) 0.004(4)
C54 0.029(3) 0.044(3) 0.052(3) 0.005(2) 0.015(2) 0.002(2)
C55 0.045(4) 0.052(3) 0.065(4) 0.003(3) 0.022(3) -0.006(3)
C56 0.056(4) 0.068(4) 0.077(4) 0.014(3) 0.036(4) 0.009(3)
C57 0.044(4) 0.057(4) 0.108(6) 0.021(4) 0.037(4) 0.002(3)
C58 0.043(4) 0.054(3) 0.072(4) 0.011(3) 0.013(3) 0.003(3)
C59 0.034(3) 0.044(3) 0.072(4) 0.006(3) 0.014(3) 0.002(2)
C60 0.087(6) 0.064(4) 0.057(3) 0.003(3) 0.035(4) 0.010(4)
C61 0.085(6) 0.068(4) 0.112(6) 0.041(4) 0.041(5) 0.011(4)
C62 0.058(4) 0.053(3) 0.064(4) -0.008(3) 0.014(3) 0.004(3)

loop_
_atom_type_symbol
_atom_type_description
_atom_type_scat_dispersion_real
_atom_type_scat_dispersion_imag
_atom_type_scat_source
C C 0.0033 0.0016 'International Tables Vol C Tables 4.2.6.8 and 6.1.1.4'
H H 0.0000 0.0000 'International Tables Vol C Tables 4.2.6.8 and 6.1.1.4'
N N 0.0061 0.0033 'International Tables Vol C Tables 4.2.6.8 and 6.1.1.4'
Cl Cl 0.1484 0.1585 'International Tables Vol C Tables 4.2.6.8 and 6.1.1.4'
Br Br -0.2901 2.4595 'International Tables Vol C Tables 4.2.6.8 and 6.1.1.4'
Pd Pd -0.9988 1.0072 'International Tables Vol C Tables 4.2.6.8 and 6.1.1.4'

loop_
_geom_angle_atom_site_label_1
_geom_angle_atom_site_label_2
_geom_angle_atom_site_label_3
_geom_angle
N2 Pd1 N1 80.95(17)
N2 Pd1 Cl1 175.34(13)
N1 Pd1 Cl1 94.45(13)
N2 Pd1 Cl2 94.12(13)
N1 Pd1 Cl2 174.73(13)
Cl1 Pd1 Cl2 90.51(7)
C5 N1 C1 120.0(4)
C5 N1 Pd1 126.2(3)
C1 N1 Pd1 113.7(3)
C36 N2 C32 120.7(4)
C36 N2 Pd1 125.4(3)
C32 N2 Pd1 113.8(3)
N1 C1 C2 118.7(5)
N1 C1 C32 115.3(4)
C2 C1 C32 126.0(5)
C3 C2 C1 120.7(5)
C3 C2 H2 119.7
C1 C2 H2 119.7
C2 C3 C4 121.0(5)
C2 C3 H3 119.5
C4 C3 H3 119.5
C5 C4 C3 115.4(5)
C5 C4 C6 121.3(5)
C3 C4 C6 123.2(5)
N1 C5 C4 124.1(5)
N1 C5 H5 117.9
C4 C5 H5 117.9
C7 C6 C4 123.6(5)
C7 C6 H6 118.2
C4 C6 H6 118.2
C6 C7 C8 133.5(5)
C6 C7 H7 113.3
C8 C7 H7 113.3
C13 C8 C9 118.7(5)
C13 C8 C7 124.6(5)
C9 C8 C7 116.6(5)
C10 C9 C8 119.9(5)
C10 C9 C23 118.9(5)
C8 C9 C23 121.2(5)
C9 C10 C11 121.3(5)
C9 C10 H10 119.3
C11 C10 H10 119.3
C10 C11 C12 120.3(5)
C10 C11 Br1 120.4(4)
C12 C11 Br1 119.3(5)
C11 C12 C13 119.7(5)
C11 C12 H12 120.2
C13 C12 H12 120.2
C8 C13 C12 120.0(5)
C8 C13 C14 125.5(5)
C12 C13 C14 114.5(5)
C19 C14 C15 120.1(5)
C19 C14 C13 119.8(5)
C15 C14 C13 120.1(5)
C16 C15 C14 118.5(6)
C16 C15 C20 120.4(6)
C14 C15 C20 121.1(5)
C17 C16 C15 122.3(6)
C17 C16 H16 118.9
C15 C16 H16 118.9
C16 C17 C18 117.9(6)
C16 C17 C21 120.9(7)
C18 C17 C21 121.2(6)
C19 C18 C17 122.1(6)
C19 C18 H18 118.9
C17 C18 H18 118.9
C18 C19 C14 119.1(5)
C18 C19 C22 120.8(5)
C14 C19 C22 120.1(5)
C15 C20 H20A 109.5
C15 C20 H20B 109.5
H20A C20 H20B 109.5
C15 C20 H20C 109.5
H20A C20 H20C 109.5
H20B C20 H20C 109.5
C17 C21 H21A 109.5
C17 C21 H21B 109.5
H21A C21 H21B 109.5
C17 C21 H21C 109.5
H21A C21 H21C 109.5
H21B C21 H21C 109.5
C19 C22 H22A 109.5
C19 C22 H22B 109.5
H22A C22 H22B 109.5
C19 C22 H22C 109.5
H22A C22 H22C 109.5
H22B C22 H22C 109.5
C24 C23 C28 119.6(5)
C24 C23 C9 120.1(5)
C28 C23 C9 120.4(5)
C25 C24 C23 119.5(5)
C25 C24 C29 119.4(5)
C23 C24 C29 121.1(5)
C26 C25 C24 121.0(6)
C26 C25 H25 119.5
C24 C25 H25 119.5
C27 C26 C25 119.6(6)
C27 C26 C30 119.9(6)
C25 C26 C30 120.5(7)
C26 C27 C28 121.5(5)
C26 C27 H27 119.3
C28 C27 H27 119.3
C27 C28 C23 118.8(6)
C27 C28 C31 121.5(5)
C23 C28 C31 119.6(6)
C24 C29 H29A 109.5
C24 C29 H29B 109.5
H29A C29 H29B 109.5
C24 C29 H29C 109.5
H29A C29 H29C 109.5
H29B C29 H29C 109.5
C26 C30 H30A 109.5
C26 C30 H30B 109.5
H30A C30 H30B 109.5
C26 C30 H30C 109.5
H30A C30 H30C 109.5
H30B C30 H30C 109.5
C28 C31 H31A 109.5
C28 C31 H31B 109.5
H31A C31 H31B 109.5
C28 C31 H31C 109.5
H31A C31 H31C 109.5
H31B C31 H31C 109.5
N2 C32 C33 120.1(5)
N2 C32 C1 116.2(4)
C33 C32 C1 123.6(5)
C32 C33 C34 119.9(5)
C32 C33 H33 120.1
C34 C33 H33 120.1
C33 C34 C35 119.6(5)
C33 C34 H34 120.2
C35 C34 H34 120.2
C34 C35 C36 116.9(5)
C34 C35 C37 122.1(5)
C36 C35 C37 121.1(4)
N2 C36 C35 122.7(5)
N2 C36 H36 118.6
C35 C36 H36 118.6
C38 C37 C35 123.0(5)
C38 C37 H37 118.5
C35 C37 H37 118.5
C37 C38 C39 132.9(5)
C37 C38 H38 113.6
C39 C38 H38 113.6
C44 C39 C40 118.6(5)
C44 C39 C38 117.1(5)
C40 C39 C38 124.3(5)
C41 C40 C39 120.0(5)
C41 C40 C54 116.4(5)
C39 C40 C54 123.6(5)
C42 C41 C40 120.3(5)
C42 C41 H41 119.8
C40 C41 H41 119.8
C41 C42 C43 120.8(5)
C41 C42 Br2 119.5(4)
C43 C42 Br2 119.7(4)
C42 C43 C44 120.2(5)
C42 C43 H43 119.9
C44 C43 H43 119.9
C43 C44 C39 120.0(5)
C43 C44 C45 118.2(4)
C39 C44 C45 121.8(5)
C46 C45 C50 120.3(5)
C46 C45 C44 121.1(5)
C50 C45 C44 118.6(5)
C47 C46 C45 119.1(5)
C47 C46 C51 119.4(5)
C45 C46 C51 121.4(5)
C46 C47 C48 122.7(6)
C46 C47 H47 118.6
C48 C47 H47 118.6
C49 C48 C47 116.9(6)
C49 C48 C52 121.3(6)
C47 C48 C52 121.9(7)
C48 C49 C50 123.8(6)
C48 C49 H49 118.1
C50 C49 H49 118.1
C49 C50 C45 117.1(6)
C49 C50 C53 121.8(6)
C45 C50 C53 121.1(6)
C46 C51 H51A 109.5
C46 C51 H51B 109.5
H51A C51 H51B 109.5
C46 C51 H51C 109.5
H51A C51 H51C 109.5
H51B C51 H51C 109.5
C48 C52 H52A 109.5
C48 C52 H52B 109.5
H52A C52 H52B 109.5
C48 C52 H52C 109.5
H52A C52 H52C 109.5
H52B C52 H52C 109.5
C50 C53 H53A 109.5
C50 C53 H53B 109.5
H53A C53 H53B 109.5
C50 C53 H53C 109.5
H53A C53 H53C 109.5
H53B C53 H53C 109.5
C59 C54 C55 120.1(5)
C59 C54 C40 120.5(5)
C55 C54 C40 119.2(5)
C56 C55 C54 119.3(6)
C56 C55 C60 120.8(5)
C54 C55 C60 119.9(5)
C55 C56 C57 121.8(6)
C55 C56 H56 119.1
C57 C56 H56 119.1
C56 C57 C58 117.7(6)
C56 C57 C61 121.6(7)
C58 C57 C61 120.7(7)
C59 C58 C57 121.4(6)
C59 C58 H58 119.3
C57 C58 H58 119.3
C58 C59 C54 119.8(6)
C58 C59 C62 119.8(6)
C54 C59 C62 120.3(5)
C55 C60 H60A 109.5
C55 C60 H60B 109.5
H60A C60 H60B 109.5
C55 C60 H60C 109.5
H60A C60 H60C 109.5
H60B C60 H60C 109.5
C57 C61 H61A 109.5
C57 C61 H61B 109.5
H61A C61 H61B 109.5
C57 C61 H61C 109.5
H61A C61 H61C 109.5
H61B C61 H61C 109.5
C59 C62 H62A 109.5
C59 C62 H62B 109.5
H62A C62 H62B 109.5
C59 C62 H62C 109.5
H62A C62 H62C 109.5
H62B C62 H62C 109.5

loop_
_geom_bond_atom_site_label_1
_geom_bond_atom_site_label_2
_geom_bond_distance
Pd1 N2 2.026(4)
Pd1 N1 2.032(4)
Pd1 Cl1 2.2688(17)
Pd1 Cl2 2.2755(16)
Br1 C11 1.883(6)
Br2 C42 1.892(6)
N1 C5 1.331(7)
N1 C1 1.370(6)
N2 C36 1.318(7)
N2 C32 1.359(6)
C1 C2 1.388(7)
C1 C32 1.448(8)
C2 C3 1.366(9)
C2 H2 0.9500
C3 C4 1.402(7)
C3 H3 0.9500
C4 C5 1.389(7)
C4 C6 1.456(8)
C5 H5 0.9500
C6 C7 1.306(7)
C6 H6 0.9500
C7 C8 1.465(8)
C7 H7 0.9500
C8 C13 1.404(7)
C8 C9 1.425(7)
C9 C10 1.366(8)
C9 C23 1.483(8)
C10 C11 1.383(8)
C10 H10 0.9500
C11 C12 1.387(8)
C12 C13 1.408(8)
C12 H12 0.9500
C13 C14 1.494(7)
C14 C19 1.394(7)
C14 C15 1.407(8)
C15 C16 1.390(8)
C15 C20 1.517(8)
C16 C17 1.383(9)
C16 H16 0.9500
C17 C18 1.386(9)
C17 C21 1.486(9)
C18 C19 1.385(8)
C18 H18 0.9500
C19 C22 1.488(8)
C20 H20A 0.9800
C20 H20B 0.9800
C20 H20C 0.9800
C21 H21A 0.9800
C21 H21B 0.9800
C21 H21C 0.9800
C22 H22A 0.9800
C22 H22B 0.9800
C22 H22C 0.9800
C23 C24 1.403(8)
C23 C28 1.403(8)
C24 C25 1.385(8)
C24 C29 1.513(8)
C25 C26 1.381(8)
C25 H25 0.9500
C26 C27 1.365(10)
C26 C30 1.536(10)
C27 C28 1.396(9)
C27 H27 0.9500
C28 C31 1.509(9)
C29 H29A 0.9800
C29 H29B 0.9800
C29 H29C 0.9800
C30 H30A 0.9800
C30 H30B 0.9800
C30 H30C 0.9800
C31 H31A 0.9800
C31 H31B 0.9800
C31 H31C 0.9800
C32 C33 1.385(7)
C33 C34 1.395(9)
C33 H33 0.9500
C34 C35 1.399(7)
C34 H34 0.9500
C35 C36 1.413(7)
C35 C37 1.461(8)
C36 H36 0.9500
C37 C38 1.333(7)
C37 H37 0.9500
C38 C39 1.457(8)
C38 H38 0.9500
C39 C44 1.407(7)
C39 C40 1.417(7)
C40 C41 1.387(8)
C40 C54 1.505(7)
C41 C42 1.373(8)
C41 H41 0.9500
C42 C43 1.381(8)
C43 C44 1.389(8)
C43 H43 0.9500
C44 C45 1.484(7)
C45 C46 1.409(8)
C45 C50 1.420(8)
C46 C47 1.379(8)
C46 C51 1.495(7)
C47 C48 1.399(8)
C47 H47 0.9500
C48 C49 1.383(10)
C48 C52 1.492(9)
C49 C50 1.401(9)
C49 H49 0.9500
C50 C53 1.500(9)
C51 H51A 0.9800
C51 H51B 0.9800
C51 H51C 0.9800
C52 H52A 0.9800
C52 H52B 0.9800
C52 H52C 0.9800
C53 H53A 0.9800
C53 H53B 0.9800
C53 H53C 0.9800
C54 C59 1.395(7)
C54 C55 1.396(8)
C55 C56 1.373(8)
C55 C60 1.502(8)
C56 C57 1.399(9)
C56 H56 0.9500
C57 C58 1.405(9)
C57 C61 1.503(9)
C58 C59 1.368(8)
C58 H58 0.9500
C59 C62 1.507(9)
C60 H60A 0.9800
C60 H60B 0.9800
C60 H60C 0.9800
C61 H61A 0.9800
C61 H61B 0.9800
C61 H61C 0.9800
C62 H62A 0.9800
C62 H62B 0.9800
C62 H62C 0.9800

loop_
_platon_squeeze_void_nr
_platon_squeeze_void_average_x
_platon_squeeze_void_average_y
_platon_squeeze_void_average_z
_platon_squeeze_void_volume
_platon_squeeze_void_count_electrons
_platon_squeeze_void_content
1 0.000 -0.003 0.000 223 27 ' '
2 0.250 0.471 0.000 271 32 ' '
3 0.500 0.312 0.000 223 27 ' '
4 0.750 0.971 0.000 271 32 ' '
5 0.250 0.838 0.250 176 20 ' '
6 0.750 0.338 0.250 176 20 ' '
7 0.500 0.170 0.500 223 27 ' '
8 1.000 0.670 0.500 223 27 ' '
9 0.250 0.235 0.500 271 32 ' '
10 0.750 0.735 0.500 271 32 ' '
11 0.250 0.150 0.750 176 20 ' '
12 0.750 0.650 0.750 176 20 ' '

loop_
_cod_related_entry_id
_cod_related_entry_code
_cod_related_entry_database
1 30651972 ChemSpider
